data_7021722
loop_
_publ_author_name
'Kumar, Pawan'
'Siddiqui, Mujahuddin M.'
'Reddi, Yerrnaidu'
'Mague, Joel T.'
'Sunoj, Raghavan B.'
'Balakrishna, Maravanji S.'

_publ_section_title
;
 New bisphosphomide ligands,
 1,3-phenylenebis((diphenylphosphino)methanone) and
 (2-bromo-1,3-phenylene)bis((diphenylphosphino)methanone): synthesis,
 coordination behavior, DFT calculations and catalytic studies.
;
_journal_issue 32
_journal_name_full 'Dalton transactions (Cambridge, England : 2003)'
_journal_page_first 11385
_journal_page_last 11399
_journal_paper_doi 10.1039/c3dt51046h
_journal_volume 42
_journal_year 2013
_chemical_formula_moiety 'C32 H23 Br Ni O2 P2, C H2 Cl2'
_chemical_formula_sum 'C33 H25 Br Cl2 Ni O2 P2'
_chemical_formula_weight 724.99
_chemical_name_systematic
;
?
;
_space_group_IT_number 2
_symmetry_cell_setting triclinic
_symmetry_space_group_name_Hall '-P 1'
_symmetry_space_group_name_H-M 'P -1'
_atom_sites_solution_hydrogens geom
_atom_sites_solution_primary heavy
_atom_sites_solution_secondary difmap
_audit_creation_method SHELXL-97
_cell_angle_alpha 63.683(1)
_cell_angle_beta 67.267(1)
_cell_angle_gamma 76.562(1)
_cell_formula_units_Z 2
_cell_length_a 11.9842(12)
_cell_length_b 12.0194(12)
_cell_length_c 12.7559(13)
_cell_measurement_reflns_used 9841
_cell_measurement_temperature 100(2)
_cell_measurement_theta_max 29.10
_cell_measurement_theta_min 2.23
_cell_volume 1514.9(3)
_computing_cell_refinement 'Bruker SAINT (Bruker-AXS 2009a)'
_computing_data_collection 'Bruker APEX2 (Bruker-AXS, 2009)'
_computing_data_reduction 'Bruker SAINT (Bruker-AXS 2009a)'
_computing_molecular_graphics 'Bruker SHELXTL(Bruker-AXS 2008)'
_computing_publication_material 'Bruker SHELXTL(Bruker-AXS 2008)'
_computing_structure_refinement 'SHELXL (Sheldrick, 2008)'
_computing_structure_solution 'SHELXS (Sheldrick, 2008)'
_diffrn_ambient_temperature 100(2)
_diffrn_measured_fraction_theta_full 0.989
_diffrn_measured_fraction_theta_max 0.989
_diffrn_measurement_device_type 'Bruker Smart APEX CCD'
_diffrn_measurement_method '\f and \w scans'
_diffrn_radiation_monochromator graphite
_diffrn_radiation_source 'fine-focus sealed tube'
_diffrn_radiation_type MoK\a
_diffrn_radiation_wavelength 0.71073
_diffrn_reflns_av_R_equivalents 0.0382
_diffrn_reflns_av_sigmaI/netI 0.0349
_diffrn_reflns_limit_h_max 15
_diffrn_reflns_limit_h_min -15
_diffrn_reflns_limit_k_max 15
_diffrn_reflns_limit_k_min -15
_diffrn_reflns_limit_l_max 16
_diffrn_reflns_limit_l_min -16
_diffrn_reflns_number 26273
_diffrn_reflns_theta_full 28.00
_diffrn_reflns_theta_max 28.00
_diffrn_reflns_theta_min 1.85
_exptl_absorpt_coefficient_mu 2.272
_exptl_absorpt_correction_T_max 0.8269
_exptl_absorpt_correction_T_min 0.5940
_exptl_absorpt_correction_type numerical
_exptl_absorpt_process_details 'SADABS (Sheldrick, 2008a)'
_exptl_crystal_colour orange
_exptl_crystal_density_diffrn 1.589
_exptl_crystal_density_method 'not measured'
_exptl_crystal_description Plate
_exptl_crystal_F_000 732
_exptl_crystal_size_max 0.26
_exptl_crystal_size_mid 0.16
_exptl_crystal_size_min 0.09
_refine_diff_density_max 1.063
_refine_diff_density_min -1.032
_refine_diff_density_rms 0.089
_refine_ls_extinction_method none
_refine_ls_goodness_of_fit_ref 1.049
_refine_ls_hydrogen_treatment constr
_refine_ls_matrix_type full
_refine_ls_number_parameters 380
_refine_ls_number_reflns 7237
_refine_ls_number_restraints 6
_refine_ls_restrained_S_all 1.049
_refine_ls_R_factor_all 0.0422
_refine_ls_R_factor_gt 0.0354
_refine_ls_shift/su_max 0.001
_refine_ls_shift/su_mean 0.000
_refine_ls_structure_factor_coef Fsqd
_refine_ls_weighting_details 'calc w=1/[\s^2^(Fo^2^)+(0.0447P)^2^+1.6232P] where P=(Fo^2^+2Fc^2^)/3'
_refine_ls_weighting_scheme calc
_refine_ls_wR_factor_gt 0.0888
_refine_ls_wR_factor_ref 0.0928
_reflns_number_gt 6304
_reflns_number_total 7237
_reflns_threshold_expression >2sigma(I)
_cod_data_source_file c3dt51046h.txt
_cod_data_source_block msb478_0m
_cod_depositor_comments
;
The following automatic conversions were performed:

'_symmetry_cell_setting' value 'Triclinic' changed to 'triclinic'
according to /home/saulius/struct/CIF-dictionaries/cif_core.dic
dictionary named 'cif_core.dic' version 2.4.2 from 2011-04-26.

Automatic conversion script
Id: cif_fix_values 1891 2012-01-12 08:04:46Z andrius 
;
_cod_original_sg_symbol_H-M P-1
_cod_database_code 7021722

loop_
_symmetry_equiv_pos_as_xyz
'x, y, z'
'-x, -y, -z'

loop_
_atom_site_label
_atom_site_type_symbol
_atom_site_fract_x
_atom_site_fract_y
_atom_site_fract_z
_atom_site_U_iso_or_equiv
_atom_site_adp_type
_atom_site_occupancy
_atom_site_symmetry_multiplicity
_atom_site_calc_flag
_atom_site_refinement_flags
_atom_site_disorder_assembly
_atom_site_disorder_group
Ni1 Ni 0.68600(2) 0.94369(3) 0.66874(3) 0.01418(8) Uani 1 1 d . . .
Br1 Br 0.87430(2) 0.93030(2) 0.68922(2) 0.02009(7) Uani 1 1 d . . .
P1 P 0.71735(5) 0.75949(5) 0.66810(5) 0.01453(12) Uani 1 1 d . . .
P2 P 0.63757(5) 1.13300(5) 0.65839(6) 0.01633(12) Uani 1 1 d . . .
O1 O 0.54277(16) 0.63371(16) 0.68331(18) 0.0264(4) Uani 1 1 d . . .
O2 O 0.40601(18) 1.24469(18) 0.6847(2) 0.0373(5) Uani 1 1 d . . .
C1 C 0.7410(2) 0.6312(2) 0.8045(2) 0.0172(4) Uani 1 1 d . . .
C2 C 0.8478(2) 0.5549(2) 0.7983(2) 0.0201(5) Uani 1 1 d . . .
H2 H 0.9097 0.5676 0.7208 0.024 Uiso 1 1 calc R . .
C3 C 0.8640(2) 0.4595(2) 0.9058(2) 0.0258(5) Uani 1 1 d . . .
H3 H 0.9373 0.4077 0.9017 0.031 Uiso 1 1 calc R . .
C4 C 0.7735(3) 0.4403(3) 1.0186(2) 0.0285(6) Uani 1 1 d . . .
H4 H 0.7842 0.3745 1.0916 0.034 Uiso 1 1 calc R . .
C5 C 0.6669(3) 0.5171(3) 1.0252(2) 0.0313(6) Uani 1 1 d . . .
H5 H 0.6050 0.5042 1.1027 0.038 Uiso 1 1 calc R . .
C6 C 0.6509(2) 0.6123(2) 0.9187(2) 0.0262(5) Uani 1 1 d . . .
H6 H 0.5782 0.6652 0.9234 0.031 Uiso 1 1 calc R . .
C7 C 0.8273(2) 0.7306(2) 0.5361(2) 0.0156(4) Uani 1 1 d . . .
C8 C 0.9214(2) 0.8088(2) 0.4566(2) 0.0179(4) Uani 1 1 d . . .
H8 H 0.9282 0.8771 0.4718 0.022 Uiso 1 1 calc R . .
C9 C 1.0055(2) 0.7864(2) 0.3549(2) 0.0232(5) Uani 1 1 d . . .
H9 H 1.0698 0.8394 0.3009 0.028 Uiso 1 1 calc R . .
C10 C 0.9955(2) 0.6872(3) 0.3326(3) 0.0278(6) Uani 1 1 d . . .
H10 H 1.0528 0.6724 0.2631 0.033 Uiso 1 1 calc R . .
C11 C 0.9020(3) 0.6090(3) 0.4114(3) 0.0294(6) Uani 1 1 d . . .
H11 H 0.8955 0.5409 0.3956 0.035 Uiso 1 1 calc R . .
C12 C 0.8182(2) 0.6302(2) 0.5128(2) 0.0236(5) Uani 1 1 d . . .
H12 H 0.7544 0.5765 0.5668 0.028 Uiso 1 1 calc R . .
C13 C 0.5668(2) 0.7311(2) 0.6737(2) 0.0175(4) Uani 1 1 d . . .
C14 C 0.52588(19) 0.9460(2) 0.6667(2) 0.0147(4) Uani 1 1 d . . .
C15 C 0.4834(2) 0.8431(2) 0.6704(2) 0.0155(4) Uani 1 1 d . . .
C16 C 0.3658(2) 0.8426(2) 0.6738(2) 0.0183(4) Uani 1 1 d . . .
H16 H 0.3416 0.7713 0.6763 0.022 Uiso 1 1 calc R . .
C17 C 0.2837(2) 0.9456(2) 0.6734(2) 0.0203(5) Uani 1 1 d . . .
H17 H 0.2041 0.9462 0.6738 0.024 Uiso 1 1 calc R . .
C18 C 0.3202(2) 1.0475(2) 0.6725(2) 0.0196(5) Uani 1 1 d . . .
H18 H 0.2646 1.1179 0.6740 0.023 Uiso 1 1 calc R . .
C19 C 0.4380(2) 1.0477(2) 0.6694(2) 0.0164(4) Uani 1 1 d . . .
C20 C 0.4730(2) 1.1556(2) 0.6722(2) 0.0215(5) Uani 1 1 d . . .
C21 C 0.6418(2) 1.1707(2) 0.7797(2) 0.0180(4) Uani 1 1 d . . .
C22 C 0.6397(2) 1.0729(2) 0.8921(2) 0.0250(5) Uani 1 1 d . . .
H22 H 0.6370 0.9901 0.9028 0.030 Uiso 1 1 calc R . .
C23 C 0.6417(3) 1.0959(3) 0.9889(2) 0.0304(6) Uani 1 1 d . . .
H23 H 0.6395 1.0289 1.0659 0.037 Uiso 1 1 calc R . .
C24 C 0.6471(2) 1.2167(3) 0.9731(2) 0.0281(6) Uani 1 1 d . . .
H24 H 0.6501 1.2321 1.0388 0.034 Uiso 1 1 calc R . .
C25 C 0.6479(2) 1.3145(3) 0.8621(3) 0.0279(6) Uani 1 1 d . . .
H25 H 0.6502 1.3973 0.8519 0.033 Uiso 1 1 calc R . .
C26 C 0.6454(2) 1.2919(2) 0.7649(2) 0.0228(5) Uani 1 1 d . . .
H26 H 0.6462 1.3593 0.6884 0.027 Uiso 1 1 calc R . .
C27 C 0.7057(2) 1.2555(2) 0.5107(2) 0.0178(4) Uani 1 1 d . . .
C28 C 0.8213(2) 1.2303(2) 0.4366(2) 0.0192(5) Uani 1 1 d . . .
H28 H 0.8644 1.1521 0.4661 0.023 Uiso 1 1 calc R . .
C29 C 0.8732(2) 1.3192(2) 0.3201(2) 0.0226(5) Uani 1 1 d . . .
H29 H 0.9513 1.3015 0.2693 0.027 Uiso 1 1 calc R . .
C30 C 0.8109(3) 1.4342(2) 0.2776(2) 0.0262(5) Uani 1 1 d . . .
H30 H 0.8469 1.4951 0.1980 0.031 Uiso 1 1 calc R . .
C31 C 0.6967(3) 1.4604(2) 0.3506(2) 0.0268(5) Uani 1 1 d . . .
H31 H 0.6547 1.5393 0.3212 0.032 Uiso 1 1 calc R . .
C32 C 0.6434(2) 1.3715(2) 0.4669(2) 0.0241(5) Uani 1 1 d . . .
H32 H 0.5646 1.3893 0.5166 0.029 Uiso 1 1 calc R . .
C33 C 0.8788(8) 0.8648(9) 0.9957(10) 0.0551(15) Uani 0.4674(14) 1 d PD A 1
H33A H 0.8500 0.8798 1.0726 0.066 Uiso 0.4674(14) 1 calc PR A 1
H33B H 0.8494 0.9377 0.9333 0.066 Uiso 0.4674(14) 1 calc PR A 1
Cl1 Cl 1.0381(2) 0.8534(2) 0.9422(2) 0.0551(4) Uani 0.4674(14) 1 d PD A 1
Cl2 Cl 0.8166(2) 0.7356(2) 1.0246(2) 0.0624(4) Uani 0.4674(14) 1 d PD A 1
C33A C 0.9271(6) 0.9022(8) 0.9711(8) 0.0551(15) Uani 0.5326(14) 1 d PD A 2
H33C H 0.9279 0.9022 0.8932 0.066 Uiso 0.5326(14) 1 calc PR A 2
H33D H 0.8955 0.9860 0.9710 0.066 Uiso 0.5326(14) 1 calc PR A 2
Cl1A Cl 1.07484(18) 0.87415(19) 0.9742(2) 0.0551(4) Uani 0.5326(14) 1 d PD A 2
Cl2A Cl 0.82927(18) 0.79387(17) 1.09489(19) 0.0624(4) Uani 0.5326(14) 1 d PD A 2

loop_
_atom_site_aniso_label
_atom_site_aniso_U_11
_atom_site_aniso_U_22
_atom_site_aniso_U_33
_atom_site_aniso_U_23
_atom_site_aniso_U_13
_atom_site_aniso_U_12
Ni1 0.01300(14) 0.01143(14) 0.01979(15) -0.00765(12) -0.00572(11) -0.00006(10)
Br1 0.01613(12) 0.02001(12) 0.02869(14) -0.01220(10) -0.00934(9) -0.00044(8)
P1 0.0136(3) 0.0118(3) 0.0190(3) -0.0069(2) -0.0054(2) -0.0007(2)
P2 0.0162(3) 0.0127(3) 0.0222(3) -0.0089(2) -0.0069(2) 0.0006(2)
O1 0.0231(9) 0.0187(8) 0.0424(11) -0.0149(8) -0.0114(8) -0.0030(7)
O2 0.0246(10) 0.0262(10) 0.0720(16) -0.0304(11) -0.0195(10) 0.0088(8)
C1 0.0207(11) 0.0143(10) 0.0183(11) -0.0065(9) -0.0065(9) -0.0037(8)
C2 0.0198(11) 0.0198(11) 0.0212(12) -0.0081(10) -0.0074(9) -0.0012(9)
C3 0.0291(13) 0.0230(12) 0.0273(13) -0.0073(11) -0.0156(11) 0.0004(10)
C4 0.0427(16) 0.0235(13) 0.0209(13) -0.0034(11) -0.0156(12) -0.0074(11)
C5 0.0371(15) 0.0332(15) 0.0184(12) -0.0086(11) -0.0018(11) -0.0090(12)
C6 0.0266(13) 0.0246(13) 0.0238(13) -0.0112(11) -0.0032(11) -0.0005(10)
C7 0.0157(10) 0.0135(10) 0.0171(11) -0.0057(9) -0.0067(9) 0.0016(8)
C8 0.0184(11) 0.0154(10) 0.0208(11) -0.0068(9) -0.0079(9) -0.0009(8)
C9 0.0216(12) 0.0237(12) 0.0220(12) -0.0088(10) -0.0036(10) -0.0042(9)
C10 0.0274(13) 0.0321(14) 0.0270(13) -0.0189(12) -0.0040(11) -0.0011(11)
C11 0.0326(14) 0.0300(14) 0.0340(15) -0.0231(12) -0.0054(12) -0.0049(11)
C12 0.0250(12) 0.0197(12) 0.0273(13) -0.0118(10) -0.0048(10) -0.0053(9)
C13 0.0171(11) 0.0170(11) 0.0182(11) -0.0065(9) -0.0049(9) -0.0032(8)
C14 0.0134(10) 0.0159(10) 0.0138(10) -0.0053(9) -0.0040(8) -0.0012(8)
C15 0.0158(10) 0.0158(10) 0.0137(10) -0.0047(9) -0.0052(8) -0.0009(8)
C16 0.0186(11) 0.0205(11) 0.0168(11) -0.0064(9) -0.0064(9) -0.0041(9)
C17 0.0162(11) 0.0255(12) 0.0209(12) -0.0092(10) -0.0074(9) -0.0020(9)
C18 0.0161(11) 0.0212(11) 0.0199(11) -0.0080(10) -0.0070(9) 0.0031(9)
C19 0.0156(10) 0.0157(10) 0.0166(11) -0.0054(9) -0.0062(9) 0.0010(8)
C20 0.0181(11) 0.0187(11) 0.0289(13) -0.0113(10) -0.0088(10) 0.0022(9)
C21 0.0146(10) 0.0199(11) 0.0207(11) -0.0119(10) -0.0025(9) -0.0014(8)
C22 0.0296(13) 0.0199(12) 0.0231(13) -0.0090(10) -0.0053(10) -0.0021(10)
C23 0.0365(15) 0.0306(14) 0.0198(13) -0.0095(11) -0.0072(11) 0.0010(12)
C24 0.0249(13) 0.0396(15) 0.0255(13) -0.0217(12) -0.0042(11) -0.0008(11)
C25 0.0307(14) 0.0262(13) 0.0319(14) -0.0184(12) -0.0047(11) -0.0065(11)
C26 0.0265(12) 0.0190(12) 0.0224(12) -0.0086(10) -0.0052(10) -0.0046(9)
C27 0.0229(11) 0.0145(10) 0.0206(11) -0.0082(9) -0.0103(9) -0.0015(9)
C28 0.0199(11) 0.0180(11) 0.0235(12) -0.0084(10) -0.0111(10) -0.0005(9)
C29 0.0224(12) 0.0242(12) 0.0237(12) -0.0090(10) -0.0095(10) -0.0036(10)
C30 0.0363(14) 0.0205(12) 0.0243(13) -0.0048(10) -0.0141(11) -0.0079(10)
C31 0.0396(15) 0.0148(11) 0.0291(14) -0.0079(10) -0.0181(12) 0.0029(10)
C32 0.0291(13) 0.0180(11) 0.0282(13) -0.0121(10) -0.0122(11) 0.0039(10)
C33 0.053(5) 0.059(5) 0.050(4) -0.007(4) -0.026(4) -0.011(3)
Cl1 0.0440(9) 0.0432(7) 0.0596(10) -0.0165(6) -0.0077(6) 0.0057(6)
Cl2 0.0603(8) 0.0440(7) 0.0597(9) 0.0015(6) -0.0194(7) -0.0081(6)
C33A 0.053(5) 0.059(5) 0.050(4) -0.007(4) -0.026(4) -0.011(3)
Cl1A 0.0440(9) 0.0432(7) 0.0596(10) -0.0165(6) -0.0077(6) 0.0057(6)
Cl2A 0.0603(8) 0.0440(7) 0.0597(9) 0.0015(6) -0.0194(7) -0.0081(6)

loop_
_atom_type_symbol
_atom_type_description
_atom_type_scat_dispersion_real
_atom_type_scat_dispersion_imag
_atom_type_scat_source
C C 0.0033 0.0016 'International Tables Vol C Tables 4.2.6.8 and 6.1.1.4'
H H 0.0000 0.0000 'International Tables Vol C Tables 4.2.6.8 and 6.1.1.4'
O O 0.0106 0.0060 'International Tables Vol C Tables 4.2.6.8 and 6.1.1.4'
P P 0.1023 0.0942 'International Tables Vol C Tables 4.2.6.8 and 6.1.1.4'
Ni Ni 0.3393 1.1124 'International Tables Vol C Tables 4.2.6.8 and 6.1.1.4'
Br Br -0.2901 2.4595 'International Tables Vol C Tables 4.2.6.8 and 6.1.1.4'
Cl Cl 0.1484 0.1585 'International Tables Vol C Tables 4.2.6.8 and 6.1.1.4'

loop_
_geom_angle_atom_site_label_1
_geom_angle_atom_site_label_2
_geom_angle_atom_site_label_3
_geom_angle
C14 Ni1 P1 86.74(7)
C14 Ni1 P2 86.74(7)
P1 Ni1 P2 172.80(3)
C14 Ni1 Br1 175.11(7)
P1 Ni1 Br1 92.255(19)
P2 Ni1 Br1 94.494(19)
C7 P1 C1 106.47(10)
C7 P1 C13 105.00(10)
C1 P1 C13 102.77(10)
C7 P1 Ni1 120.30(8)
C1 P1 Ni1 116.96(7)
C13 P1 Ni1 103.11(8)
C27 P2 C21 108.03(10)
C27 P2 C20 103.35(11)
C21 P2 C20 104.66(11)
C27 P2 Ni1 116.44(8)
C21 P2 Ni1 119.63(8)
C20 P2 Ni1 102.52(8)
C2 C1 C6 119.7(2)
C2 C1 P1 121.62(18)
C6 C1 P1 118.68(19)
C1 C2 C3 119.9(2)
C1 C2 H2 120.0
C3 C2 H2 120.0
C4 C3 C2 120.1(2)
C4 C3 H3 120.0
C2 C3 H3 120.0
C3 C4 C5 120.1(2)
C3 C4 H4 119.9
C5 C4 H4 119.9
C6 C5 C4 119.9(2)
C6 C5 H5 120.1
C4 C5 H5 120.1
C5 C6 C1 120.3(2)
C5 C6 H6 119.8
C1 C6 H6 119.8
C8 C7 C12 119.6(2)
C8 C7 P1 120.03(17)
C12 C7 P1 120.34(18)
C9 C8 C7 119.8(2)
C9 C8 H8 120.1
C7 C8 H8 120.1
C10 C9 C8 120.1(2)
C10 C9 H9 120.0
C8 C9 H9 120.0
C9 C10 C11 120.4(2)
C9 C10 H10 119.8
C11 C10 H10 119.8
C12 C11 C10 120.0(2)
C12 C11 H11 120.0
C10 C11 H11 120.0
C11 C12 C7 120.1(2)
C11 C12 H12 120.0
C7 C12 H12 120.0
O1 C13 C15 126.4(2)
O1 C13 P1 124.49(18)
C15 C13 P1 109.10(15)
C15 C14 C19 114.49(19)
C15 C14 Ni1 122.75(16)
C19 C14 Ni1 122.64(16)
C16 C15 C14 122.9(2)
C16 C15 C13 118.8(2)
C14 C15 C13 118.20(19)
C17 C16 C15 120.5(2)
C17 C16 H16 119.8
C15 C16 H16 119.8
C18 C17 C16 118.7(2)
C18 C17 H17 120.6
C16 C17 H17 120.6
C17 C18 C19 120.6(2)
C17 C18 H18 119.7
C19 C18 H18 119.7
C18 C19 C14 122.7(2)
C18 C19 C20 119.4(2)
C14 C19 C20 117.9(2)
O2 C20 C19 125.8(2)
O2 C20 P2 124.47(19)
C19 C20 P2 109.66(16)
C22 C21 C26 119.6(2)
C22 C21 P2 117.45(18)
C26 C21 P2 122.93(19)
C21 C22 C23 120.2(2)
C21 C22 H22 119.9
C23 C22 H22 119.9
C24 C23 C22 120.0(3)
C24 C23 H23 120.0
C22 C23 H23 120.0
C25 C24 C23 120.1(2)
C25 C24 H24 120.0
C23 C24 H24 120.0
C24 C25 C26 120.1(2)
C24 C25 H25 120.0
C26 C25 H25 120.0
C21 C26 C25 120.0(2)
C21 C26 H26 120.0
C25 C26 H26 120.0
C28 C27 C32 119.5(2)
C28 C27 P2 118.51(18)
C32 C27 P2 121.92(19)
C29 C28 C27 120.1(2)
C29 C28 H28 120.0
C27 C28 H28 120.0
C28 C29 C30 120.0(2)
C28 C29 H29 120.0
C30 C29 H29 120.0
C31 C30 C29 120.4(2)
C31 C30 H30 119.8
C29 C30 H30 119.8
C30 C31 C32 120.1(2)
C30 C31 H31 120.0
C32 C31 H31 120.0
C31 C32 C27 120.0(2)
C31 C32 H32 120.0
C27 C32 H32 120.0
Cl2 C33 Cl1 113.8(6)
Cl2 C33 H33A 108.8
Cl1 C33 H33A 108.8
Cl2 C33 H33B 108.8
Cl1 C33 H33B 108.8
H33A C33 H33B 107.7
Cl1A C33A Cl2A 113.8(5)
Cl1A C33A H33C 108.8
Cl2A C33A H33C 108.8
Cl1A C33A H33D 108.8
Cl2A C33A H33D 108.8
H33C C33A H33D 107.7

loop_
_geom_bond_atom_site_label_1
_geom_bond_atom_site_label_2
_geom_bond_distance
Ni1 C14 1.923(2)
Ni1 P1 2.1611(6)
Ni1 P2 2.1704(6)
Ni1 Br1 2.3315(4)
P1 C7 1.812(2)
P1 C1 1.812(2)
P1 C13 1.882(2)
P2 C27 1.815(2)
P2 C21 1.815(2)
P2 C20 1.876(2)
O1 C13 1.212(3)
O2 C20 1.212(3)
C1 C2 1.387(3)
C1 C6 1.394(3)
C2 C3 1.394(3)
C2 H2 0.9500
C3 C4 1.384(4)
C3 H3 0.9500
C4 C5 1.388(4)
C4 H4 0.9500
C5 C6 1.383(4)
C5 H5 0.9500
C6 H6 0.9500
C7 C8 1.396(3)
C7 C12 1.399(3)
C8 C9 1.394(3)
C8 H8 0.9500
C9 C10 1.383(4)
C9 H9 0.9500
C10 C11 1.389(4)
C10 H10 0.9500
C11 C12 1.385(4)
C11 H11 0.9500
C12 H12 0.9500
C13 C15 1.473(3)
C14 C15 1.419(3)
C14 C19 1.420(3)
C15 C16 1.394(3)
C16 C17 1.390(3)
C16 H16 0.9500
C17 C18 1.388(3)
C17 H17 0.9500
C18 C19 1.397(3)
C18 H18 0.9500
C19 C20 1.471(3)
C21 C22 1.389(4)
C21 C26 1.392(3)
C22 C23 1.389(4)
C22 H22 0.9500
C23 C24 1.389(4)
C23 H23 0.9500
C24 C25 1.380(4)
C24 H24 0.9500
C25 C26 1.394(3)
C25 H25 0.9500
C26 H26 0.9500
C27 C28 1.397(3)
C27 C32 1.400(3)
C28 C29 1.388(4)
C28 H28 0.9500
C29 C30 1.389(4)
C29 H29 0.9500
C30 C31 1.384(4)
C30 H30 0.9500
C31 C32 1.389(4)
C31 H31 0.9500
C32 H32 0.9500
C33 Cl2 1.709(8)
C33 Cl1 1.757(9)
C33 H33A 0.9900
C33 H33B 0.9900
C33A Cl1A 1.737(7)
C33A Cl2A 1.737(7)
C33A H33C 0.9900
C33A H33D 0.9900
